data_7027040
loop_
_publ_author_name
'Werner, Helmut'
'Bosch, Marco'
'Schneider, Michael E.'
'Hahn, Christine'
'Kukla, Frank'
'Manger, Matthias'
'Windm\"uller, Bettina'
'Webernd\"orfer, Birgit'
'Laubender, Matthias'

_publ_section_title
;
 Preparation, molecular structure and reactivity of mono- and di-nuclear
 sulfonato rhodium(I) complexes
;
_journal_issue 21
_journal_name_full 'Journal of the Chemical Society, Dalton Transactions'
_journal_page_first 3549
_journal_paper_doi 10.1039/a805900d
_journal_year 1998
_chemical_formula_sum 'C18 H35 F3 O3 P Rh S'
_chemical_formula_weight 522.40
_chemical_melting_point 309.15
_chemical_name_systematic
; 
 ? 
;
_space_group_IT_number 14
_symmetry_cell_setting monoclinic
_symmetry_Int_Tables_number 14
_symmetry_space_group_name_Hall '-P 2ybc'
_symmetry_space_group_name_H-M 'P 1 21/c 1'
_atom_sites_solution_hydrogens geom
_atom_sites_solution_primary direct
_atom_sites_solution_secondary difmap
_audit_creation_method SHELXL
_cell_angle_alpha 90.00
_cell_angle_beta 103.61(3)
_cell_angle_gamma 90.00
_cell_formula_units_Z 8
_cell_length_a 14.177(3)
_cell_length_b 17.626(6)
_cell_length_c 19.038(6)
_cell_measurement_reflns_used 5000
_cell_measurement_temperature 173(2)
_cell_measurement_theta_max 25.97
_cell_measurement_theta_min 1.88
_cell_volume 4624(2)
_computing_cell_refinement 'IPDS (STOE)'
_computing_data_collection 'IPDS (STOE)'
_computing_data_reduction 'IPDS (STOE)'
_computing_structure_refinement 'SHELXL-93 (Sheldrick, 1993)'
_computing_structure_solution 'SHELXS-86 (Sheldrick, 1990)'
_diffrn_ambient_temperature 173(2)
_diffrn_measurement_device 'IPDS (STOE)'
_diffrn_measurement_method 'Psi scans'
_diffrn_radiation_monochromator graphite
_diffrn_radiation_source 'fine-focus sealed tube'
_diffrn_radiation_type 'Mo K\a'
_diffrn_radiation_wavelength 0.71073
_diffrn_reflns_av_R_equivalents 0.0746
_diffrn_reflns_av_sigmaI/netI 0.0882
_diffrn_reflns_limit_h_max 17
_diffrn_reflns_limit_h_min -16
_diffrn_reflns_limit_k_max 21
_diffrn_reflns_limit_k_min -21
_diffrn_reflns_limit_l_max 23
_diffrn_reflns_limit_l_min -23
_diffrn_reflns_number 36543
_diffrn_reflns_theta_max 25.97
_diffrn_reflns_theta_min 1.88
_diffrn_standards_decay_% 0
_diffrn_standards_interval_count 0
_diffrn_standards_number 0
_exptl_absorpt_coefficient_mu 0.928
_exptl_absorpt_correction_type none
_exptl_crystal_colour orange
_exptl_crystal_density_diffrn 1.501
_exptl_crystal_description prism
_exptl_crystal_F_000 2160
_exptl_crystal_size_max 0.20
_exptl_crystal_size_mid 0.20
_exptl_crystal_size_min 0.15
_refine_diff_density_max 0.719
_refine_diff_density_min -0.766
_refine_diff_density_rms 0.091
_refine_ls_extinction_method none
_refine_ls_goodness_of_fit_all 0.813
_refine_ls_goodness_of_fit_obs 0.977
_refine_ls_hydrogen_treatment refxyz
_refine_ls_matrix_type full
_refine_ls_number_parameters 499
_refine_ls_number_reflns 8695
_refine_ls_number_restraints 0
_refine_ls_restrained_S_all 0.813
_refine_ls_restrained_S_obs 0.977
_refine_ls_R_factor_all 0.0720
_refine_ls_R_factor_obs 0.0334
_refine_ls_shift/esd_max -0.001
_refine_ls_shift/esd_mean 0.000
_refine_ls_structure_factor_coef Fsqd
_refine_ls_weighting_details 'w=1/[\s^2^(Fo^2^)+(0.0289P)^2^+0.0000P] where P=(Fo^2^+2Fc^2^)/3'
_refine_ls_weighting_scheme calc
_refine_ls_wR_factor_all 0.0683
_refine_ls_wR_factor_obs 0.0619
_reflns_number_observed 5141
_reflns_number_total 8695
_reflns_observed_criterion >2sigma(I)
_cod_data_source_file 805900dsup1.cif
_cod_data_source_block 29
_cod_depositor_comments
;
The following automatic conversions were performed:

'_chemical_melting_point' value '36_C' was changed to '309.15' - it
was converted from degrees Celsius(C) to Kelvins(K).

Automatic conversion script
Id: cif_fix_values 1891 2012-01-12 08:04:46Z andrius 

The following automatic conversions were performed:

'_refine_ls_weighting_scheme' value 'calc
w=1/[\s^2^(Fo^2^)+(0.0289P)^2^+0.0000P] where P=(Fo^2^+2Fc^2^)/3' was
changed to 'calc'. New tag '_refine_ls_weighting_details' was
created. The value of the new tag was set to
'w=1/[\s^2^(Fo^2^)+(0.0289P)^2^+0.0000P] where P=(Fo^2^+2Fc^2^)/3'.

Automatic conversion script
Id: cif_fix_values 3143 2015-03-26 13:38:13Z robertas 
;
_cod_original_cell_volume 4623.8(24)
_cod_original_sg_symbol_H-M P21/c
_cod_database_code 7027040

loop_
_symmetry_equiv_pos_as_xyz
'x, y, z'
'-x, y+1/2, -z+1/2'
'-x, -y, -z'
'x, -y-1/2, z-1/2'

loop_
_atom_site_aniso_label
_atom_site_aniso_U_11
_atom_site_aniso_U_22
_atom_site_aniso_U_33
_atom_site_aniso_U_23
_atom_site_aniso_U_13
_atom_site_aniso_U_12
Rh1 0.0218(2) 0.0257(2) 0.0223(2) -0.00238(13) 0.00371(12) -0.00086(14)
P1 0.0211(6) 0.0275(6) 0.0232(5) -0.0028(4) 0.0053(4) 0.0007(4)
S1 0.0258(7) 0.0336(6) 0.0352(6) -0.0101(4) 0.0054(5) 0.0000(4)
O1 0.031(2) 0.0275(15) 0.0341(15) -0.0068(11) -0.0022(12) 0.0033(12)
O2 0.040(2) 0.042(2) 0.0286(14) -0.0027(13) 0.0058(12) -0.0055(14)
O3 0.043(2) 0.047(2) 0.062(2) -0.0315(15) 0.016(2) 0.0060(15)
F1 0.035(2) 0.050(2) 0.080(2) -0.0104(13) 0.0230(14) 0.0003(12)
F2 0.067(2) 0.036(2) 0.111(2) 0.0127(14) 0.029(2) -0.0082(14)
F3 0.041(2) 0.107(3) 0.062(2) -0.027(2) -0.0036(15) -0.023(2)
C1 0.035(3) 0.033(3) 0.050(3) -0.005(2) 0.007(2) 0.001(2)
C10 0.025(3) 0.029(2) 0.025(2) -0.0039(14) 0.001(2) 0.003(2)
C11 0.028(3) 0.036(2) 0.029(2) 0.003(2) 0.007(2) 0.000(2)
C12 0.025(3) 0.030(2) 0.028(2) -0.011(2) 0.004(2) 0.004(2)
C13 0.024(3) 0.040(3) 0.057(3) 0.004(2) 0.010(2) -0.005(2)
C14 0.028(3) 0.037(2) 0.034(2) -0.001(2) 0.007(2) 0.007(2)
C15 0.039(3) 0.044(3) 0.046(3) -0.024(2) 0.002(2) 0.003(2)
C16 0.034(3) 0.048(3) 0.040(2) -0.012(2) 0.012(2) 0.011(2)
C17 0.053(3) 0.054(3) 0.029(2) 0.004(2) 0.011(2) -0.001(2)
C18 0.042(3) 0.039(3) 0.051(3) 0.005(2) 0.019(2) -0.008(2)
C20 0.023(3) 0.031(2) 0.034(2) 0.002(2) 0.001(2) 0.003(2)
C21 0.028(3) 0.028(2) 0.027(2) -0.001(2) 0.007(2) 0.000(2)
C22 0.022(3) 0.036(2) 0.039(2) 0.008(2) 0.006(2) 0.001(2)
C23 0.028(3) 0.039(3) 0.044(3) 0.007(2) 0.000(2) 0.000(2)
C24 0.039(3) 0.032(3) 0.055(3) 0.010(2) 0.002(2) 0.006(2)
C25 0.048(4) 0.037(3) 0.046(3) 0.014(2) -0.003(2) -0.005(2)
C26 0.045(3) 0.047(3) 0.032(2) 0.013(2) 0.007(2) -0.009(2)
C27 0.033(3) 0.037(2) 0.033(2) -0.001(2) 0.012(2) -0.006(2)
Rh2 0.0221(2) 0.0279(2) 0.0214(2) 0.00300(13) 0.00388(13) 0.00116(14)
P2 0.0211(6) 0.0287(6) 0.0215(5) 0.0028(4) 0.0050(4) -0.0012(4)
S2 0.0260(7) 0.0331(6) 0.0319(5) 0.0089(4) 0.0073(4) 0.0012(4)
O4 0.035(2) 0.042(2) 0.0275(14) 0.0053(11) 0.0025(13) -0.0018(13)
O5 0.040(2) 0.032(2) 0.0269(14) 0.0042(11) 0.0072(12) 0.0026(13)
O6 0.038(2) 0.036(2) 0.048(2) 0.0198(13) 0.0162(14) -0.0011(13)
F4 0.069(2) 0.040(2) 0.117(2) -0.007(2) 0.048(2) 0.0104(15)
F5 0.031(2) 0.052(2) 0.077(2) 0.0188(13) 0.0252(14) 0.0005(12)
F6 0.037(2) 0.106(3) 0.072(2) 0.039(2) 0.0051(15) 0.022(2)
C2 0.037(3) 0.038(3) 0.056(3) 0.012(2) 0.019(2) 0.007(2)
C30 0.023(3) 0.035(2) 0.026(2) 0.005(2) 0.003(2) 0.000(2)
C31 0.028(3) 0.029(2) 0.024(2) 0.0048(15) 0.004(2) -0.002(2)
C32 0.028(3) 0.029(2) 0.024(2) -0.0026(15) 0.006(2) -0.003(2)
C33 0.024(3) 0.043(3) 0.037(2) 0.000(2) 0.007(2) -0.008(2)
C34 0.027(3) 0.034(2) 0.053(3) -0.001(2) 0.011(2) 0.002(2)
C35 0.051(3) 0.036(3) 0.029(2) 0.011(2) 0.005(2) -0.002(2)
C36 0.042(3) 0.039(3) 0.035(2) 0.002(2) 0.018(2) -0.011(2)
C37 0.043(3) 0.041(3) 0.034(2) -0.005(2) 0.011(2) -0.003(2)
C38 0.036(3) 0.038(3) 0.052(3) -0.005(2) 0.017(2) 0.004(2)
C40 0.028(3) 0.030(2) 0.024(2) -0.0039(15) 0.003(2) 0.001(2)
C41 0.027(3) 0.029(2) 0.027(2) 0.001(2) 0.002(2) 0.005(2)
C42 0.031(3) 0.039(3) 0.036(2) 0.000(2) 0.006(2) 0.007(2)
C43 0.051(4) 0.048(3) 0.041(3) -0.004(2) 0.009(2) 0.018(2)
C44 0.053(4) 0.038(3) 0.049(3) -0.020(2) -0.004(2) 0.007(2)
C45 0.044(4) 0.034(3) 0.064(3) -0.004(2) -0.004(3) -0.007(2)
C46 0.031(3) 0.046(3) 0.047(3) -0.006(2) 0.003(2) -0.007(2)
C47 0.028(3) 0.034(2) 0.035(2) -0.002(2) 0.003(2) 0.002(2)

loop_
_atom_site_label
_atom_site_type_symbol
_atom_site_fract_x
_atom_site_fract_y
_atom_site_fract_z
_atom_site_U_iso_or_equiv
_atom_site_thermal_displace_type
_atom_site_occupancy
_atom_site_calc_flag
_atom_site_refinement_flags
Rh1 Rh 0.49581(2) 0.28147(2) 0.246240(15) 0.02349(8) Uani 1 d .
P1 P 0.56144(7) 0.30187(5) 0.36094(5) 0.0239(2) Uani 1 d .
S1 S 0.46815(8) 0.14641(6) 0.16797(5) 0.0319(2) Uani 1 d .
O1 O 0.5140(2) 0.15643(14) 0.24552(13) 0.0325(7) Uani 1 d .
O2 O 0.4535(2) 0.2206(2) 0.13329(13) 0.0373(7) Uani 1 d .
O3 O 0.5067(2) 0.0880(2) 0.1315(2) 0.0502(8) Uani 1 d .
F1 F 0.2981(2) 0.16468(14) 0.19766(14) 0.0531(7) Uani 1 d .
F2 F 0.3476(2) 0.05012(15) 0.2033(2) 0.0700(9) Uani 1 d .
F3 F 0.2959(2) 0.1027(2) 0.10009(15) 0.0725(9) Uani 1 d .
C1 C 0.3456(3) 0.1148(2) 0.1669(2) 0.0399(11) Uani 1 d .
C10 C 0.6955(3) 0.3034(2) 0.3774(2) 0.0274(9) Uani 1 d .
H10 H 0.7220(3) 0.3147(2) 0.4298(2) 0.033 Uiso 1 calc R
C11 C 0.5376(3) 0.2177(2) 0.4125(2) 0.0309(9) Uani 1 d .
H11 H 0.5670(3) 0.1740(2) 0.3918(2) 0.037 Uiso 1 calc R
C12 C 0.5300(3) 0.3904(2) 0.4028(2) 0.0282(9) Uani 1 d .
H12 H 0.5255(3) 0.4309(2) 0.3653(2) 0.034 Uiso 1 calc R
C13 C 0.7296(3) 0.3669(2) 0.3338(2) 0.0404(11) Uani 1 d .
H13A H 0.7016(15) 0.4153(3) 0.3441(11) 0.061 Uiso 1 calc R
H13B H 0.7083(16) 0.3556(8) 0.2821(2) 0.061 Uiso 1 calc R
H13C H 0.8005(3) 0.3702(10) 0.3475(10) 0.061 Uiso 1 calc R
C14 C 0.7368(3) 0.2267(2) 0.3618(2) 0.0333(9) Uani 1 d .
H14A H 0.7031(12) 0.2094(7) 0.3134(5) 0.050 Uiso 1 calc R
H14B H 0.7274(16) 0.1895(4) 0.3978(8) 0.050 Uiso 1 calc R
H14C H 0.8063(4) 0.2320(4) 0.3640(12) 0.050 Uiso 1 calc R
C15 C 0.6052(3) 0.4191(2) 0.4700(2) 0.0442(12) Uani 1 d .
H15A H 0.6681(6) 0.4260(14) 0.4579(4) 0.066 Uiso 1 calc R
H15B H 0.6118(14) 0.3818(7) 0.5091(5) 0.066 Uiso 1 calc R
H15C H 0.5834(10) 0.4676(7) 0.4858(9) 0.066 Uiso 1 calc R
C16 C 0.4299(3) 0.3863(2) 0.4194(2) 0.0400(11) Uani 1 d .
H16A H 0.3849(5) 0.3602(13) 0.3799(7) 0.060 Uiso 1 calc R
H16B H 0.4062(8) 0.4378(2) 0.4244(14) 0.060 Uiso 1 calc R
H16C H 0.4345(4) 0.3584(12) 0.4646(7) 0.060 Uiso 1 calc R
C17 C 0.5889(3) 0.2188(3) 0.4934(2) 0.0448(11) Uani 1 d .
H17A H 0.6572(6) 0.2324(15) 0.4990(2) 0.067 Uiso 1 calc R
H17B H 0.5845(18) 0.1684(5) 0.5142(4) 0.067 Uiso 1 calc R
H17C H 0.5574(13) 0.2562(11) 0.5185(3) 0.067 Uiso 1 calc R
C18 C 0.4300(3) 0.1977(2) 0.4015(2) 0.0427(11) Uani 1 d .
H18A H 0.3980(5) 0.2015(14) 0.3500(3) 0.064 Uiso 1 calc R
H18B H 0.3994(5) 0.2330(9) 0.4291(11) 0.064 Uiso 1 calc R
H18C H 0.4238(3) 0.1457(5) 0.4182(13) 0.064 Uiso 1 calc R
C20 C 0.4997(3) 0.3952(2) 0.2159(2) 0.0302(9) Uani 1 d .
C21 C 0.4083(3) 0.3772(2) 0.2292(2) 0.0276(9) Uani 1 d .
C22 C 0.3185(3) 0.3646(2) 0.1706(2) 0.0326(9) Uani 1 d .
H22A H 0.2771(3) 0.3265(2) 0.1869(2) 0.039 Uiso 1 calc R
H22B H 0.3370(3) 0.3442(2) 0.1272(2) 0.039 Uiso 1 calc R
C23 C 0.2601(3) 0.4386(2) 0.1503(2) 0.0385(11) Uani 1 d .
H23A H 0.2075(3) 0.4289(2) 0.1068(2) 0.046 Uiso 1 calc R
H23B H 0.2293(3) 0.4520(2) 0.1902(2) 0.046 Uiso 1 calc R
C24 C 0.3202(3) 0.5068(2) 0.1352(2) 0.0433(11) Uani 1 d .
H24A H 0.2755(3) 0.5500(2) 0.1198(2) 0.052 Uiso 1 calc R
H24B H 0.3657(3) 0.5215(2) 0.1811(2) 0.052 Uiso 1 calc R
C25 C 0.3786(3) 0.4946(2) 0.0783(2) 0.0457(12) Uani 1 d .
H25A H 0.3699(3) 0.5397(2) 0.0464(2) 0.055 Uiso 1 calc R
H25B H 0.3504(3) 0.4507(2) 0.0481(2) 0.055 Uiso 1 calc R
C26 C 0.4881(3) 0.4804(2) 0.1061(2) 0.0418(11) Uani 1 d .
H26A H 0.5192(3) 0.4865(2) 0.0650(2) 0.050 Uiso 1 calc R
H26B H 0.5147(3) 0.5204(2) 0.1418(2) 0.050 Uiso 1 calc R
C27 C 0.5176(3) 0.4032(2) 0.1410(2) 0.0337(10) Uani 1 d .
H27A H 0.4810(3) 0.3631(2) 0.1097(2) 0.040 Uiso 1 calc R
H27B H 0.5875(3) 0.3950(2) 0.1439(2) 0.040 Uiso 1 calc R
Rh2 Rh -0.00276(2) 0.67563(2) 0.221646(15) 0.02401(8) Uani 1 d .
P2 P 0.06367(7) 0.65880(5) 0.33686(5) 0.0238(2) Uani 1 d .
S2 S -0.03180(8) 0.80921(6) 0.14190(5) 0.0303(2) Uani 1 d .
O4 O 0.0164(2) 0.79962(15) 0.21871(13) 0.0355(7) Uani 1 d .
O5 O -0.0486(2) 0.73451(14) 0.10860(12) 0.0332(7) Uani 1 d .
O6 O 0.0063(2) 0.86662(15) 0.10374(14) 0.0399(7) Uani 1 d .
F4 F -0.1480(2) 0.9079(2) 0.1791(2) 0.0709(9) Uani 1 d .
F5 F -0.2003(2) 0.79359(14) 0.17474(14) 0.0513(7) Uani 1 d .
F6 F -0.2044(2) 0.8546(2) 0.0763(2) 0.0728(9) Uani 1 d .
C2 C -0.1528(3) 0.8426(2) 0.1434(2) 0.0423(11) Uani 1 d .
C30 C 0.1972(3) 0.6612(2) 0.3525(2) 0.0286(9) Uani 1 d .
H30 H 0.2251(3) 0.6528(2) 0.4052(2) 0.034 Uiso 1 calc R
C31 C 0.0378(3) 0.5700(2) 0.3814(2) 0.0275(9) Uani 1 d .
H31 H 0.0350(3) 0.5289(2) 0.3448(2) 0.033 Uiso 1 calc R
C32 C 0.0338(3) 0.7425(2) 0.3859(2) 0.0269(9) Uani 1 d .
H32 H 0.0609(3) 0.7869(2) 0.3646(2) 0.032 Uiso 1 calc R
C33 C 0.2340(3) 0.7380(2) 0.3320(2) 0.0348(10) Uani 1 d .
H33A H 0.2223(16) 0.7770(3) 0.3657(8) 0.052 Uiso 1 calc R
H33B H 0.1995(12) 0.7514(7) 0.2827(5) 0.052 Uiso 1 calc R
H33C H 0.3037(4) 0.7346(4) 0.3346(12) 0.052 Uiso 1 calc R
C34 C 0.2333(3) 0.5970(2) 0.3109(2) 0.0378(10) Uani 1 d .
H34A H 0.2082(15) 0.5484(3) 0.3236(11) 0.057 Uiso 1 calc R
H34B H 0.3044(3) 0.5960(9) 0.3238(10) 0.057 Uiso 1 calc R
H34C H 0.2103(15) 0.6058(8) 0.2589(2) 0.057 Uiso 1 calc R
C35 C 0.1157(3) 0.5450(2) 0.4484(2) 0.0395(11) Uani 1 d .
H35A H 0.1226(13) 0.5840(7) 0.4860(5) 0.059 Uiso 1 calc R
H35B H 0.1778(5) 0.5382(14) 0.4351(4) 0.059 Uiso 1 calc R
H35C H 0.0961(9) 0.4970(7) 0.4667(8) 0.059 Uiso 1 calc R
C36 C -0.0624(3) 0.5709(2) 0.3990(2) 0.0371(11) Uani 1 d .
H36A H -0.0819(9) 0.5189(2) 0.4069(13) 0.056 Uiso 1 calc R
H36B H -0.1099(5) 0.5935(13) 0.3585(6) 0.056 Uiso 1 calc R
H36C H -0.0593(5) 0.6010(12) 0.4427(8) 0.056 Uiso 1 calc R
C37 C 0.0828(3) 0.7446(2) 0.4672(2) 0.0392(11) Uani 1 d .
H37A H 0.1532(4) 0.7403(15) 0.4738(2) 0.059 Uiso 1 calc R
H37B H 0.0590(14) 0.7023(9) 0.4916(3) 0.059 Uiso 1 calc R
H37C H 0.0673(16) 0.7927(6) 0.4878(3) 0.059 Uiso 1 calc R
C38 C -0.0755(3) 0.7582(2) 0.3729(2) 0.0406(11) Uani 1 d .
H38A H -0.1064(4) 0.7508(14) 0.3216(3) 0.061 Uiso 1 calc R
H38B H -0.0857(3) 0.8106(5) 0.3867(13) 0.061 Uiso 1 calc R
H38C H -0.1043(4) 0.7233(9) 0.4021(10) 0.061 Uiso 1 calc R
C40 C -0.0898(3) 0.5797(2) 0.2091(2) 0.0279(9) Uani 1 d .
C41 C -0.0004(3) 0.5609(2) 0.1939(2) 0.0284(9) Uani 1 d .
C42 C 0.0144(3) 0.5483(2) 0.1187(2) 0.0356(10) Uani 1 d .
H42A H 0.0842(3) 0.5543(2) 0.1198(2) 0.043 Uiso 1 calc R
H42B H -0.0217(3) 0.5876(2) 0.0860(2) 0.043 Uiso 1 calc R
C43 C -0.0192(3) 0.4700(3) 0.0885(2) 0.0472(12) Uani 1 d .
H43A H 0.0119(3) 0.4590(3) 0.0482(2) 0.057 Uiso 1 calc R
H43B H 0.0051(3) 0.4319(3) 0.1268(2) 0.057 Uiso 1 calc R
C44 C -0.1284(4) 0.4589(2) 0.0613(2) 0.0491(12) Uani 1 d .
H44A H -0.1395(4) 0.4133(2) 0.0301(2) 0.059 Uiso 1 calc R
H44B H -0.1548(4) 0.5029(2) 0.0307(2) 0.059 Uiso 1 calc R
C45 C -0.1865(4) 0.4499(2) 0.1195(3) 0.0499(13) Uani 1 d .
H45A H -0.2333(4) 0.4078(2) 0.1050(3) 0.060 Uiso 1 calc R
H45B H -0.1411(4) 0.4349(2) 0.1652(3) 0.060 Uiso 1 calc R
C46 C -0.2424(3) 0.5199(2) 0.1340(2) 0.0423(11) Uani 1 d .
H46A H -0.2717(3) 0.5089(2) 0.1753(2) 0.051 Uiso 1 calc R
H46B H -0.2962(3) 0.5293(2) 0.0912(2) 0.051 Uiso 1 calc R
C47 C -0.1814(3) 0.5921(2) 0.1507(2) 0.0328(10) Uani 1 d .
H47A H -0.1636(3) 0.6097(2) 0.1061(2) 0.039 Uiso 1 calc R
H47B H -0.2207(3) 0.6324(2) 0.1663(2) 0.039 Uiso 1 calc R
H20 H 0.5430(3) 0.4355(2) 0.2548(2) 0.049 Uiso 1 d R
H41 H 0.0428(3) 0.5235(2) 0.2289(2) 0.049 Uiso 1 d R
H21 H 0.3978(3) 0.4094(2) 0.2707(2) 0.049 Uiso 1 d R
H40 H -0.1022(3) 0.5608(2) 0.2625(2) 0.049 Uiso 1 d R

loop_
_atom_type_symbol
_atom_type_description
_atom_type_scat_dispersion_real
_atom_type_scat_dispersion_imag
_atom_type_scat_source
C C 0.0033 0.0016 'International Tables Vol C Tables 4.2.6.8 and 6.1.1.4'
H H 0.0000 0.0000 'International Tables Vol C Tables 4.2.6.8 and 6.1.1.4'
O O 0.0106 0.0060 'International Tables Vol C Tables 4.2.6.8 and 6.1.1.4'
S S 0.1246 0.1234 'International Tables Vol C Tables 4.2.6.8 and 6.1.1.4'
F F 0.0171 0.0103 'International Tables Vol C Tables 4.2.6.8 and 6.1.1.4'
P P 0.1023 0.0942 'International Tables Vol C Tables 4.2.6.8 and 6.1.1.4'
Rh Rh -1.2870 0.9190 'International Tables Vol C Tables 4.2.6.8 and 6.1.1.4'

loop_
_geom_angle_atom_site_label_1
_geom_angle_atom_site_label_2
_geom_angle_atom_site_label_3
_geom_angle
C21 Rh1 C20 39.65(15)
C21 Rh1 P1 96.94(10)
C20 Rh1 P1 94.88(11)
C21 Rh1 O1 150.80(13)
C20 Rh1 O1 160.05(12)
P1 Rh1 O1 98.41(7)
C21 Rh1 O2 102.31(12)
C20 Rh1 O2 101.69(12)
P1 Rh1 O2 160.55(7)
O1 Rh1 O2 63.02(9)
C21 Rh1 C22 27.95(13)
C20 Rh1 C22 57.83(14)
P1 Rh1 C22 120.94(8)
O1 Rh1 C22 124.94(10)
O2 Rh1 C22 77.11(11)
C21 Rh1 C27 57.67(13)
C20 Rh1 C27 27.92(12)
P1 Rh1 C27 117.48(8)
O1 Rh1 C27 132.51(10)
O2 Rh1 C27 76.10(10)
C22 Rh1 C27 62.10(11)
C10 P1 C11 103.3(2)
C10 P1 C12 104.8(2)
C11 P1 C12 110.7(2)
C10 P1 Rh1 110.42(12)
C11 P1 Rh1 107.99(12)
C12 P1 Rh1 118.55(13)
O3 S1 O2 117.3(2)
O3 S1 O1 116.5(2)
O2 S1 O1 109.13(15)
O3 S1 C1 104.4(2)
O2 S1 C1 103.6(2)
O1 S1 C1 104.0(2)
S1 O1 Rh1 95.77(13)
S1 O2 Rh1 90.95(12)
F3 C1 F1 108.8(4)
F3 C1 F2 107.7(4)
F1 C1 F2 106.7(4)
F3 C1 S1 110.7(3)
F1 C1 S1 112.0(3)
F2 C1 S1 110.7(3)
C14 C10 C13 110.8(3)
C14 C10 P1 112.3(3)
C13 C10 P1 111.0(3)
C18 C11 C17 111.1(3)
C18 C11 P1 114.3(3)
C17 C11 P1 114.7(3)
C16 C12 C15 109.7(3)
C16 C12 P1 112.2(3)
C15 C12 P1 116.3(3)
C21 C20 C27 123.6(3)
C21 C20 Rh1 69.5(2)
C27 C20 Rh1 111.7(2)
C20 C21 C22 123.7(3)
C20 C21 Rh1 70.8(2)
C22 C21 Rh1 111.6(2)
C21 C22 C23 111.9(3)
C21 C22 Rh1 40.4(2)
C23 C22 Rh1 151.6(3)
C24 C23 C22 114.8(4)
C25 C24 C23 116.0(4)
C24 C25 C26 116.8(4)
C27 C26 C25 116.4(3)
C20 C27 C26 113.8(3)
C20 C27 Rh1 40.3(2)
C26 C27 Rh1 150.0(3)
C40 Rh2 C41 39.41(15)
C40 Rh2 P2 96.26(10)
C41 Rh2 P2 95.34(10)
C40 Rh2 O4 151.48(13)
C41 Rh2 O4 160.46(12)
P2 Rh2 O4 97.64(7)
C40 Rh2 O5 103.09(12)
C41 Rh2 O5 102.36(12)
P2 Rh2 O5 160.16(7)
O4 Rh2 O5 63.00(9)
C40 Rh2 C47 28.53(13)
C41 Rh2 C47 57.84(14)
P2 Rh2 C47 120.53(8)
O4 Rh2 C47 125.27(11)
O5 Rh2 C47 77.20(10)
C40 Rh2 C42 57.15(13)
C41 Rh2 C42 27.32(12)
P2 Rh2 C42 117.78(8)
O4 Rh2 C42 133.58(10)
O5 Rh2 C42 77.32(10)
C47 Rh2 C42 61.79(11)
C30 P2 C32 104.4(2)
C30 P2 C31 104.5(2)
C32 P2 C31 110.4(2)
C30 P2 Rh2 109.89(12)
C32 P2 Rh2 107.57(12)
C31 P2 Rh2 119.08(13)
O6 S2 O5 117.6(2)
O6 S2 O4 116.5(2)
O5 S2 O4 108.61(15)
O6 S2 C2 104.5(2)
O5 S2 C2 103.9(2)
O4 S2 C2 103.9(2)
S2 O4 Rh2 96.20(13)
S2 O5 Rh2 91.09(12)
F5 C2 F4 107.7(3)
F5 C2 F6 108.3(4)
F4 C2 F6 107.6(4)
F5 C2 S2 112.3(3)
F4 C2 S2 110.7(3)
F6 C2 S2 110.1(3)
C33 C30 C34 110.2(3)
C33 C30 P2 112.2(3)
C34 C30 P2 110.7(3)
C36 C31 C35 110.0(3)
C36 C31 P2 112.5(3)
C35 C31 P2 116.0(3)
C38 C32 C37 110.9(3)
C38 C32 P2 113.9(3)
C37 C32 P2 115.1(3)
C41 C40 C47 122.8(3)
C41 C40 Rh2 71.0(2)
C47 C40 Rh2 110.6(2)
C40 C41 C42 124.3(3)
C40 C41 Rh2 69.6(2)
C42 C41 Rh2 113.3(2)
C41 C42 C43 112.8(3)
C41 C42 Rh2 39.4(2)
C43 C42 Rh2 148.0(3)
C44 C43 C42 116.4(4)
C43 C44 C45 116.2(4)
C46 C45 C44 115.9(4)
C45 C46 C47 114.7(4)
C40 C47 C46 112.2(3)
C40 C47 Rh2 40.9(2)
C46 C47 Rh2 152.6(3)

loop_
_geom_bond_atom_site_label_1
_geom_bond_atom_site_label_2
_geom_bond_distance
Rh1 C21 2.074(4)
Rh1 C20 2.091(4)
Rh1 P1 2.1925(12)
Rh1 O1 2.219(3)
Rh1 O2 2.351(2)
Rh1 C22 2.973(4)
Rh1 C27 3.000(4)
P1 C10 1.852(4)
P1 C11 1.853(4)
P1 C12 1.854(3)
S1 O3 1.422(3)
S1 O2 1.458(3)
S1 O1 1.477(3)
S1 C1 1.820(5)
F1 C1 1.325(4)
F2 C1 1.331(5)
F3 C1 1.319(5)
C10 C14 1.530(5)
C10 C13 1.538(5)
C11 C18 1.531(6)
C11 C17 1.541(5)
C12 C16 1.527(5)
C12 C15 1.545(5)
C20 C21 1.413(5)
C20 C27 1.512(5)
C21 C22 1.499(5)
C22 C23 1.543(5)
C23 C24 1.539(6)
C24 C25 1.527(6)
C25 C26 1.538(6)
C26 C27 1.530(5)
Rh2 C40 2.073(4)
Rh2 C41 2.091(4)
Rh2 P2 2.1941(12)
Rh2 O4 2.205(3)
Rh2 O5 2.339(2)
Rh2 C47 2.966(4)
Rh2 C42 3.027(4)
P2 C30 1.846(4)
P2 C32 1.848(4)
P2 C31 1.857(3)
S2 O6 1.424(3)
S2 O5 1.456(3)
S2 O4 1.471(3)
S2 C2 1.820(4)
F4 C2 1.331(5)
F5 C2 1.321(4)
F6 C2 1.331(5)
C30 C33 1.533(5)
C30 C34 1.536(5)
C31 C36 1.534(5)
C31 C35 1.542(5)
C32 C38 1.536(5)
C32 C37 1.540(5)
C40 C41 1.404(5)
C40 C47 1.513(5)
C41 C42 1.512(5)
C42 C43 1.528(6)
C43 C44 1.526(6)
C44 C45 1.536(6)
C45 C46 1.526(6)
C46 C47 1.531(5)

loop_
_geom_torsion_atom_site_label_1
_geom_torsion_atom_site_label_2
_geom_torsion_atom_site_label_3
_geom_torsion_atom_site_label_4
_geom_torsion
C21 Rh1 P1 C10 -124.3(2)
C20 Rh1 P1 C10 -84.5(2)
O1 Rh1 P1 C10 80.57(14)
O2 Rh1 P1 C10 64.0(2)
C22 Rh1 P1 C10 -139.65(15)
C27 Rh1 P1 C10 -67.3(2)
C21 Rh1 P1 C11 123.4(2)
C20 Rh1 P1 C11 163.3(2)
O1 Rh1 P1 C11 -31.7(2)
O2 Rh1 P1 C11 -48.2(3)
C22 Rh1 P1 C11 108.1(2)
C27 Rh1 P1 C11 -179.5(2)
C21 Rh1 P1 C12 -3.4(2)
C20 Rh1 P1 C12 36.4(2)
O1 Rh1 P1 C12 -158.5(2)
O2 Rh1 P1 C12 -175.1(2)
C22 Rh1 P1 C12 -18.7(2)
C27 Rh1 P1 C12 53.6(2)
O3 S1 O1 Rh1 145.8(2)
O2 S1 O1 Rh1 10.1(2)
C1 S1 O1 Rh1 -100.0(2)
C21 Rh1 O1 S1 58.5(3)
C20 Rh1 O1 S1 -49.2(4)
P1 Rh1 O1 S1 179.53(11)
O2 Rh1 O1 S1 -6.60(11)
C22 Rh1 O1 S1 42.0(2)
C27 Rh1 O1 S1 -40.3(2)
O3 S1 O2 Rh1 -144.7(2)
O1 S1 O2 Rh1 -9.4(2)
C1 S1 O2 Rh1 100.9(2)
C21 Rh1 O2 S1 -146.41(15)
C20 Rh1 O2 S1 173.0(2)
P1 Rh1 O2 S1 25.1(3)
O1 Rh1 O2 S1 6.65(12)
C22 Rh1 O2 S1 -134.22(15)
C27 Rh1 O2 S1 161.7(2)
O3 S1 C1 F3 -56.8(3)
O2 S1 C1 F3 66.6(3)
O1 S1 C1 F3 -179.4(3)
O3 S1 C1 F1 -178.4(3)
O2 S1 C1 F1 -55.0(3)
O1 S1 C1 F1 59.1(3)
O3 S1 C1 F2 62.6(3)
O2 S1 C1 F2 -174.0(3)
O1 S1 C1 F2 -60.0(3)
C11 P1 C10 C14 51.1(3)
C12 P1 C10 C14 167.2(3)
Rh1 P1 C10 C14 -64.1(3)
C11 P1 C10 C13 175.8(3)
C12 P1 C10 C13 -68.2(3)
Rh1 P1 C10 C13 60.6(3)
C10 P1 C11 C18 -173.6(3)
C12 P1 C11 C18 74.7(3)
Rh1 P1 C11 C18 -56.6(3)
C10 P1 C11 C17 56.4(3)
C12 P1 C11 C17 -55.3(3)
Rh1 P1 C11 C17 173.4(3)
C10 P1 C12 C16 -159.1(3)
C11 P1 C12 C16 -48.3(3)
Rh1 P1 C12 C16 77.2(3)
C10 P1 C12 C15 -31.6(3)
C11 P1 C12 C15 79.2(3)
Rh1 P1 C12 C15 -155.3(3)
C21 Rh1 C20 C21 0.0
P1 Rh1 C20 C21 -95.0(2)
O1 Rh1 C20 C21 133.3(4)
O2 Rh1 C20 C21 95.3(2)
C22 Rh1 C20 C21 28.8(2)
C27 Rh1 C20 C21 119.2(4)
C21 Rh1 C20 C27 -119.2(4)
P1 Rh1 C20 C27 145.9(3)
O1 Rh1 C20 C27 14.1(6)
O2 Rh1 C20 C27 -23.9(3)
C22 Rh1 C20 C27 -90.4(3)
C27 Rh1 C20 C27 0.0
C27 C20 C21 C22 -0.6(6)
Rh1 C20 C21 C22 -103.7(3)
C27 C20 C21 Rh1 103.1(3)
Rh1 C20 C21 Rh1 0.0
C20 Rh1 C21 C20 0.0
P1 Rh1 C21 C20 89.3(2)
O1 Rh1 C21 C20 -149.4(2)
O2 Rh1 C21 C20 -93.5(2)
C22 Rh1 C21 C20 -119.6(3)
C27 Rh1 C21 C20 -28.9(2)
C20 Rh1 C21 C22 119.6(3)
P1 Rh1 C21 C22 -151.1(2)
O1 Rh1 C21 C22 -29.8(4)
O2 Rh1 C21 C22 26.0(3)
C22 Rh1 C21 C22 0.0
C27 Rh1 C21 C22 90.6(3)
C20 C21 C22 C23 -91.4(4)
Rh1 C21 C22 C23 -172.2(2)
C20 C21 C22 Rh1 80.7(4)
Rh1 C21 C22 Rh1 0.0
C21 Rh1 C22 C21 0.000(1)
C20 Rh1 C22 C21 -41.0(3)
P1 Rh1 C22 C21 34.0(3)
O1 Rh1 C22 C21 162.8(2)
O2 Rh1 C22 C21 -153.9(3)
C27 Rh1 C22 C21 -73.0(3)
C21 Rh1 C22 C23 15.5(5)
C20 Rh1 C22 C23 -25.5(5)
P1 Rh1 C22 C23 49.4(6)
O1 Rh1 C22 C23 178.2(5)
O2 Rh1 C22 C23 -138.4(6)
C27 Rh1 C22 C23 -57.5(5)
C21 C22 C23 C24 49.9(5)
Rh1 C22 C23 C24 39.1(7)
C22 C23 C24 C25 54.5(5)
C23 C24 C25 C26 -102.2(5)
C24 C25 C26 C27 72.2(5)
C21 C20 C27 C26 81.4(5)
Rh1 C20 C27 C26 160.6(3)
C21 C20 C27 Rh1 -79.2(4)
Rh1 C20 C27 Rh1 0.0
C25 C26 C27 C20 -74.5(5)
C25 C26 C27 Rh1 -49.0(7)
C21 Rh1 C27 C20 41.3(3)
C20 Rh1 C27 C20 0.000(2)
P1 Rh1 C27 C20 -39.1(3)
O1 Rh1 C27 C20 -173.5(3)
O2 Rh1 C27 C20 155.9(3)
C22 Rh1 C27 C20 73.3(3)
C21 Rh1 C27 C26 3.9(5)
C20 Rh1 C27 C26 -37.4(5)
P1 Rh1 C27 C26 -76.5(6)
O1 Rh1 C27 C26 149.1(5)
O2 Rh1 C27 C26 118.5(6)
C22 Rh1 C27 C26 35.9(6)
C40 Rh2 P2 C30 126.8(2)
C41 Rh2 P2 C30 87.2(2)
O4 Rh2 P2 C30 -78.13(15)
O5 Rh2 P2 C30 -66.0(2)
C47 Rh2 P2 C30 142.8(2)
C42 Rh2 P2 C30 70.8(2)
C40 Rh2 P2 C32 -120.1(2)
C41 Rh2 P2 C32 -159.7(2)
O4 Rh2 P2 C32 35.0(2)
O5 Rh2 P2 C32 47.1(2)
C47 Rh2 P2 C32 -104.1(2)
C42 Rh2 P2 C32 -176.1(2)
C40 Rh2 P2 C31 6.4(2)
C41 Rh2 P2 C31 -33.2(2)
O4 Rh2 P2 C31 161.4(2)
O5 Rh2 P2 C31 173.6(2)
C47 Rh2 P2 C31 22.4(2)
C42 Rh2 P2 C31 -49.6(2)
O6 S2 O4 Rh2 -145.45(15)
O5 S2 O4 Rh2 -9.9(2)
C2 S2 O4 Rh2 100.3(2)
C40 Rh2 O4 S2 -59.5(3)
C41 Rh2 O4 S2 50.7(4)
P2 Rh2 O4 S2 -178.05(12)
O5 Rh2 O4 S2 6.55(11)
C47 Rh2 O4 S2 -41.8(2)
C42 Rh2 O4 S2 41.0(2)
O6 S2 O5 Rh2 144.26(15)
O4 S2 O5 Rh2 9.3(2)
C2 S2 O5 Rh2 -100.9(2)
C40 Rh2 O5 S2 146.8(2)
C41 Rh2 O5 S2 -172.8(2)
P2 Rh2 O5 S2 -20.1(3)
O4 Rh2 O5 S2 -6.58(12)
C47 Rh2 O5 S2 134.71(15)
C42 Rh2 O5 S2 -161.8(2)
O6 S2 C2 F5 177.4(3)
O5 S2 C2 F5 53.5(4)
O4 S2 C2 F5 -60.1(4)
O6 S2 C2 F4 -62.2(3)
O5 S2 C2 F4 173.9(3)
O4 S2 C2 F4 60.4(3)
O6 S2 C2 F6 56.6(3)
O5 S2 C2 F6 -67.2(3)
O4 S2 C2 F6 179.2(3)
C32 P2 C30 C33 -53.2(3)
C31 P2 C30 C33 -169.2(3)
Rh2 P2 C30 C33 61.9(3)
C32 P2 C30 C34 -176.7(3)
C31 P2 C30 C34 67.3(3)
Rh2 P2 C30 C34 -61.6(3)
C30 P2 C31 C36 159.1(3)
C32 P2 C31 C36 47.4(3)
Rh2 P2 C31 C36 -77.8(3)
C30 P2 C31 C35 31.2(3)
C32 P2 C31 C35 -80.5(3)
Rh2 P2 C31 C35 154.4(2)
C30 P2 C32 C38 172.7(3)
C31 P2 C32 C38 -75.4(3)
Rh2 P2 C32 C38 56.0(3)
C30 P2 C32 C37 -57.5(3)
C31 P2 C32 C37 54.3(3)
Rh2 P2 C32 C37 -174.3(3)
C41 Rh2 C40 C41 0.0
P2 Rh2 C40 C41 -90.8(2)
O4 Rh2 C40 C41 150.4(2)
O5 Rh2 C40 C41 93.6(2)
C47 Rh2 C40 C41 118.9(3)
C42 Rh2 C40 C41 28.4(2)
C41 Rh2 C40 C47 -118.9(3)
P2 Rh2 C40 C47 150.3(2)
O4 Rh2 C40 C47 31.5(4)
O5 Rh2 C40 C47 -25.3(3)
C47 Rh2 C40 C47 0.0
C42 Rh2 C40 C47 -90.6(3)
C47 C40 C41 C42 -2.2(6)
Rh2 C40 C41 C42 -104.9(3)
C47 C40 C41 Rh2 102.7(3)
Rh2 C40 C41 Rh2 0.0
C40 Rh2 C41 C40 0.0
P2 Rh2 C41 C40 93.4(2)
O4 Rh2 C41 C40 -135.1(4)
O5 Rh2 C41 C40 -95.7(2)
C47 Rh2 C41 C40 -29.6(2)
C42 Rh2 C41 C40 -119.6(4)
C40 Rh2 C41 C42 119.6(4)
P2 Rh2 C41 C42 -147.0(3)
O4 Rh2 C41 C42 -15.5(6)
O5 Rh2 C41 C42 24.0(3)
C47 Rh2 C41 C42 90.0(3)
C42 Rh2 C41 C42 0.000(1)
C40 C41 C42 C43 -79.0(5)
Rh2 C41 C42 C43 -159.5(3)
C40 C41 C42 Rh2 80.5(4)
Rh2 C41 C42 Rh2 0.000(1)
C40 Rh2 C42 C41 -41.1(3)
C41 Rh2 C42 C41 0.000(2)
P2 Rh2 C42 C41 37.8(3)
O4 Rh2 C42 C41 172.9(3)
O5 Rh2 C42 C41 -156.0(3)
C47 Rh2 C42 C41 -73.9(3)
C40 Rh2 C42 C43 -3.6(5)
C41 Rh2 C42 C43 37.5(5)
P2 Rh2 C42 C43 75.3(6)
O4 Rh2 C42 C43 -149.6(5)
O5 Rh2 C42 C43 -118.5(6)
C47 Rh2 C42 C43 -36.4(5)
C41 C42 C43 C44 76.8(5)
Rh2 C42 C43 C44 52.0(7)
C42 C43 C44 C45 -75.5(5)
C43 C44 C45 C46 102.2(5)
C44 C45 C46 C47 -53.0(5)
C41 C40 C47 C46 93.7(4)
Rh2 C40 C47 C46 173.8(3)
C41 C40 C47 Rh2 -80.1(4)
Rh2 C40 C47 Rh2 0.0
C45 C46 C47 C40 -50.7(5)
C45 C46 C47 Rh2 -41.8(7)
C40 Rh2 C47 C40 0.0
C41 Rh2 C47 C40 41.0(3)
P2 Rh2 C47 C40 -34.9(3)
O4 Rh2 C47 C40 -162.2(2)
O5 Rh2 C47 C40 154.7(3)
C42 Rh2 C47 C40 72.4(3)
C40 Rh2 C47 C46 -12.6(5)
C41 Rh2 C47 C46 28.4(5)
P2 Rh2 C47 C46 -47.5(6)
O4 Rh2 C47 C46 -174.8(5)
O5 Rh2 C47 C46 142.1(6)
C42 Rh2 C47 C46 59.8(6)
